data_7223348
loop_
_publ_author_name
'Tarai, Arup'
'Baruah, Jubaraj B.'

_publ_section_title
;
 Oxime synthons in the salts and cocrystals of quinoline-4-carbaldoxime
 for non-covalent synthesis
;
_journal_issue 2
_journal_name_full CrystEngComm
_journal_page_first 298
_journal_paper_doi 10.1039/C5CE02029H
_journal_volume 18
_journal_year 2016
_chemical_formula_moiety 'C10 H8 N2 O, 0.5(C6 H10 O4)'
_chemical_formula_sum 'C13 H13 N2 O3'
_chemical_formula_weight 245.25
_chemical_name_systematic
; 
 ? 
;
_space_group_IT_number 14
_space_group_name_Hall '-P 2yn'
_symmetry_cell_setting monoclinic
_symmetry_space_group_name_Hall '-P 2yn'
_symmetry_space_group_name_H-M 'P 1 21/n 1'
_atom_sites_solution_hydrogens geom
_atom_sites_solution_primary direct
_atom_sites_solution_secondary difmap
_audit_creation_method SHELXL-97
_audit_update_record
;
2015-11-09 deposited with the CCDC.
2015-11-24 downloaded from the CCDC.
;
_cell_angle_alpha 90.00
_cell_angle_beta 98.951(3)
_cell_angle_gamma 90.00
_cell_formula_units_Z 4
_cell_length_a 12.7021(5)
_cell_length_b 5.0401(2)
_cell_length_c 19.1216(8)
_cell_measurement_temperature 296(2)
_cell_volume 1209.25(9)
_computing_structure_refinement 'SHELXL-97 (Sheldrick, 1997)'
_computing_structure_solution 'SHELXS-97 (Sheldrick, 1990)'
_diffrn_ambient_temperature 296(2)
_diffrn_measured_fraction_theta_full 0.986
_diffrn_measured_fraction_theta_max 0.986
_diffrn_measurement_device_type 'CCD area detector'
_diffrn_measurement_method 'phi and omega scans'
_diffrn_radiation_monochromator graphite
_diffrn_radiation_source 'fine-focus sealed tube'
_diffrn_radiation_type MoK\a
_diffrn_radiation_wavelength 0.71073
_diffrn_reflns_av_R_equivalents 0.0409
_diffrn_reflns_av_sigmaI/netI 0.0280
_diffrn_reflns_limit_h_max 15
_diffrn_reflns_limit_h_min -15
_diffrn_reflns_limit_k_max 5
_diffrn_reflns_limit_k_min -5
_diffrn_reflns_limit_l_max 22
_diffrn_reflns_limit_l_min -22
_diffrn_reflns_number 16596
_diffrn_reflns_theta_full 25.24
_diffrn_reflns_theta_max 25.24
_diffrn_reflns_theta_min 1.80
_exptl_absorpt_coefficient_mu 0.097
_exptl_absorpt_correction_T_max 0.988
_exptl_absorpt_correction_T_min 0.972
_exptl_absorpt_correction_type multi-scan
_exptl_absorpt_process_details multi-Scan
_exptl_crystal_colour Colourless
_exptl_crystal_density_diffrn 1.347
_exptl_crystal_density_method 'not measured'
_exptl_crystal_description Needle
_exptl_crystal_F_000 516
_exptl_crystal_size_max 0.32
_exptl_crystal_size_mid 0.24
_exptl_crystal_size_min 0.12
_refine_diff_density_max 0.210
_refine_diff_density_min -0.193
_refine_diff_density_rms 0.041
_refine_ls_extinction_method none
_refine_ls_goodness_of_fit_ref 1.026
_refine_ls_hydrogen_treatment mixed
_refine_ls_matrix_type full
_refine_ls_number_parameters 163
_refine_ls_number_reflns 2151
_refine_ls_number_restraints 0
_refine_ls_restrained_S_all 1.026
_refine_ls_R_factor_all 0.0678
_refine_ls_R_factor_gt 0.0447
_refine_ls_shift/su_max 0.000
_refine_ls_shift/su_mean 0.000
_refine_ls_structure_factor_coef Fsqd
_refine_ls_weighting_details 'calc w=1/[\s^2^(Fo^2^)+(0.0900P)^2^+0.0000P] where P=(Fo^2^+2Fc^2^)/3'
_refine_ls_weighting_scheme calc
_refine_ls_wR_factor_gt 0.1249
_refine_ls_wR_factor_ref 0.1415
_reflns_number_gt 1488
_reflns_number_total 2151
_reflns_threshold_expression >2sigma(I)
_cod_data_source_file c5ce02029h2.cif
_cod_data_source_block Cocrystal1
_cod_depositor_comments
;
The following automatic conversions were performed:

'_symmetry_cell_setting' value 'Monoclinic' changed to 'monoclinic'
according to
/usr/data/users/saulius/crontab/automatic-downloads/rss-feeds/RSC/lib/dictionaries/cif_core.dic
dictionary named 'cif_core.dic' version 2.4.2 from 2011-04-26.

'_exptl_absorpt_correction_type' value 'multi-Scan' changed to
'multi-scan' according to
/usr/data/users/saulius/crontab/automatic-downloads/rss-feeds/RSC/lib/dictionaries/cif_core.dic
dictionary named 'cif_core.dic' version 2.4.2 from 2011-04-26.

Automatic conversion script
Id: cif_fix_values 4268 2015-11-12 08:31:59Z antanas 

 Adding full bibliography for 7223344--7223350.cif.
;
_cod_original_cell_volume 1209.25(8)
_cod_original_sg_symbol_H-M 'P 21/n'
_cod_database_code 7223348

loop_
_symmetry_equiv_pos_as_xyz
'x, y, z'
'-x+1/2, y+1/2, -z+1/2'
'-x, -y, -z'
'x-1/2, -y-1/2, z-1/2'

loop_
_atom_site_label
_atom_site_type_symbol
_atom_site_fract_x
_atom_site_fract_y
_atom_site_fract_z
_atom_site_U_iso_or_equiv
_atom_site_adp_type
_atom_site_occupancy
_atom_site_symmetry_multiplicity
_atom_site_calc_flag
_atom_site_refinement_flags
O1 O -0.12846(10) -0.2197(3) 0.43756(6) 0.0587(4) Uani 1 1 d .
H1A H -0.1790 -0.3225 0.4298 0.088 Uiso 1 1 d R
N1 N -0.13032(12) -0.0486(3) 0.38048(8) 0.0477(4) Uani 1 1 d .
N2 N -0.02753(11) 0.6721(3) 0.22414(7) 0.0471(4) Uani 1 1 d .
C1 C -0.05568(15) 0.1193(4) 0.38996(10) 0.0520(5) Uani 1 1 d .
H1 H -0.0079 0.1204 0.4321 0.062 Uiso 1 1 calc R
C2 C -0.04483(14) 0.3127(4) 0.33411(9) 0.0427(5) Uani 1 1 d .
C3 C -0.12068(14) 0.3285(4) 0.27442(9) 0.0472(5) Uani 1 1 d .
H3 H -0.1795 0.2164 0.2694 0.057 Uiso 1 1 calc R
C4 C -0.10966(15) 0.5116(4) 0.22169(10) 0.0489(5) Uani 1 1 d .
H4 H -0.1632 0.5211 0.1826 0.059 Uiso 1 1 calc R
C5 C 0.13793(15) 0.8384(4) 0.28449(11) 0.0613(6) Uani 1 1 d .
H5 H 0.1429 0.9488 0.2462 0.074 Uiso 1 1 calc R
C6 C 0.21486(18) 0.8447(5) 0.34248(14) 0.0803(8) Uani 1 1 d .
H6 H 0.2729 0.9579 0.3436 0.096 Uiso 1 1 calc R
C7 C 0.20684(18) 0.6812(5) 0.40050(13) 0.0853(9) Uani 1 1 d .
H7 H 0.2584 0.6928 0.4406 0.102 Uiso 1 1 calc R
C8 C 0.12531(17) 0.5056(4) 0.39959(12) 0.0642(7) Uani 1 1 d .
H8 H 0.1230 0.3953 0.4383 0.077 Uiso 1 1 calc R
C9 C 0.04357(13) 0.4898(4) 0.33975(10) 0.0448(5) Uani 1 1 d .
C10 C 0.05074(14) 0.6647(4) 0.28249(9) 0.0435(5) Uani 1 1 d .
O3 O 0.51894(10) 0.5075(3) 0.37525(7) 0.0589(5) Uani 1 1 d .
H3A H 0.5273 0.4077 0.3427 0.088 Uiso 1 1 d R
O2 O 0.69544(10) 0.4828(3) 0.39777(8) 0.0571(4) Uani 1 1 d .
C11 C 0.61063(14) 0.5791(4) 0.40853(9) 0.0445(5) Uani 1 1 d .
C12 C 0.60787(14) 0.7953(4) 0.46286(9) 0.0486(5) Uani 1 1 d .
H12A H 0.6504 0.9431 0.4506 0.058 Uiso 1 1 calc R
H12B H 0.6415 0.7286 0.5085 0.058 Uiso 1 1 calc R
C13 C 0.49830(13) 0.8988(4) 0.47062(9) 0.0455(5) Uani 1 1 d .
H13A H 0.4661 0.9790 0.4263 0.055 Uiso 1 1 calc R
H13B H 0.4537 0.7511 0.4802 0.055 Uiso 1 1 calc R

loop_
_atom_site_aniso_label
_atom_site_aniso_U_11
_atom_site_aniso_U_22
_atom_site_aniso_U_33
_atom_site_aniso_U_23
_atom_site_aniso_U_13
_atom_site_aniso_U_12
O1 0.0595(8) 0.0623(10) 0.0531(8) 0.0186(7) 0.0053(6) -0.0129(7)
N1 0.0518(9) 0.0457(10) 0.0463(9) 0.0084(8) 0.0099(7) 0.0006(8)
N2 0.0502(9) 0.0455(11) 0.0450(9) 0.0073(7) 0.0063(7) 0.0025(8)
C1 0.0491(10) 0.0597(14) 0.0444(11) 0.0134(10) -0.0016(8) -0.0059(10)
C2 0.0432(9) 0.0422(11) 0.0427(10) 0.0028(9) 0.0065(7) 0.0005(8)
C3 0.0491(10) 0.0468(12) 0.0443(10) 0.0058(9) 0.0028(8) -0.0059(9)
C4 0.0512(11) 0.0508(13) 0.0423(11) 0.0042(9) -0.0001(8) 0.0018(9)
C5 0.0562(12) 0.0552(15) 0.0722(14) 0.0178(11) 0.0094(10) -0.0072(10)
C6 0.0586(13) 0.0719(17) 0.1034(19) 0.0249(15) -0.0099(12) -0.0219(12)
C7 0.0669(15) 0.0852(19) 0.0908(18) 0.0294(16) -0.0281(12) -0.0241(14)
C8 0.0573(12) 0.0645(16) 0.0644(14) 0.0204(11) -0.0108(10) -0.0106(11)
C9 0.0440(10) 0.0431(12) 0.0457(11) 0.0063(9) 0.0023(8) 0.0033(8)
C10 0.0448(9) 0.0393(12) 0.0461(10) 0.0061(9) 0.0058(8) 0.0043(8)
O3 0.0530(8) 0.0660(11) 0.0572(9) -0.0284(7) 0.0066(6) -0.0040(6)
O2 0.0514(8) 0.0517(10) 0.0693(9) -0.0170(7) 0.0129(7) 0.0015(6)
C11 0.0481(10) 0.0427(12) 0.0432(10) -0.0042(9) 0.0088(8) -0.0025(9)
C12 0.0485(10) 0.0488(12) 0.0480(10) -0.0116(9) 0.0061(8) -0.0037(9)
C13 0.0452(10) 0.0474(12) 0.0432(10) -0.0095(9) 0.0049(8) -0.0043(9)

loop_
_atom_type_symbol
_atom_type_description
_atom_type_scat_dispersion_real
_atom_type_scat_dispersion_imag
_atom_type_scat_source
C C 0.0033 0.0016 'International Tables Vol C Tables 4.2.6.8 and 6.1.1.4'
H H 0.0000 0.0000 'International Tables Vol C Tables 4.2.6.8 and 6.1.1.4'
N N 0.0061 0.0033 'International Tables Vol C Tables 4.2.6.8 and 6.1.1.4'
O O 0.0106 0.0060 'International Tables Vol C Tables 4.2.6.8 and 6.1.1.4'

loop_
_geom_angle_atom_site_label_1
_geom_angle_atom_site_label_2
_geom_angle_atom_site_label_3
_geom_angle
_geom_angle_site_symmetry_1
N1 O1 H1A 109.5 .
C1 N1 O1 112.51(15) .
C4 N2 C10 118.80(15) .
N1 C1 C2 119.59(16) .
N1 C1 H1 120.2 .
C2 C1 H1 120.2 .
C3 C2 C9 117.90(16) .
C3 C2 C1 120.59(16) .
C9 C2 C1 121.51(15) .
C2 C3 C4 120.24(17) .
C2 C3 H3 119.9 .
C4 C3 H3 119.9 .
N2 C4 C3 123.47(16) .
N2 C4 H4 118.3 .
C3 C4 H4 118.3 .
C6 C5 C10 120.0(2) .
C6 C5 H5 120.0 .
C10 C5 H5 120.0 .
C5 C6 C7 120.1(2) .
C5 C6 H6 120.0 .
C7 C6 H6 120.0 .
C8 C7 C6 121.50(19) .
C8 C7 H7 119.2 .
C6 C7 H7 119.2 .
C7 C8 C9 120.4(2) .
C7 C8 H8 119.8 .
C9 C8 H8 119.8 .
C10 C9 C8 117.32(17) .
C10 C9 C2 118.35(16) .
C8 C9 C2 124.33(17) .
N2 C10 C5 118.16(16) .
N2 C10 C9 121.17(16) .
C5 C10 C9 120.66(17) .
C11 O3 H3A 109.5 .
O2 C11 O3 123.75(17) .
O2 C11 C12 121.04(16) .
O3 C11 C12 115.22(16) .
C11 C12 C13 115.84(15) .
C11 C12 H12A 108.3 .
C13 C12 H12A 108.3 .
C11 C12 H12B 108.3 .
C13 C12 H12B 108.3 .
H12A C12 H12B 107.4 .
C13 C13 C12 112.59(18) 3_676
C13 C13 H13A 109.1 3_676
C12 C13 H13A 109.1 .
C13 C13 H13B 109.1 3_676
C12 C13 H13B 109.1 .
H13A C13 H13B 107.8 .

loop_
_geom_bond_atom_site_label_1
_geom_bond_atom_site_label_2
_geom_bond_distance
_geom_bond_site_symmetry_2
O1 N1 1.3884(19) .
O1 H1A 0.8200 .
N1 C1 1.263(2) .
N2 C4 1.315(2) .
N2 C10 1.375(2) .
C1 C2 1.468(3) .
C1 H1 0.9300 .
C2 C3 1.377(2) .
C2 C9 1.425(2) .
C3 C4 1.390(3) .
C3 H3 0.9300 .
C4 H4 0.9300 .
C5 C6 1.360(3) .
C5 C10 1.408(3) .
C5 H5 0.9300 .
C6 C7 1.398(3) .
C6 H6 0.9300 .
C7 C8 1.360(3) .
C7 H7 0.9300 .
C8 C9 1.423(3) .
C8 H8 0.9300 .
C9 C10 1.420(2) .
O3 C11 1.289(2) .
O3 H3A 0.8199 .
O2 C11 1.228(2) .
C11 C12 1.510(3) .
C12 C13 1.515(2) .
C12 H12A 0.9700 .
C12 H12B 0.9700 .
C13 C13 1.513(4) 3_676
C13 H13A 0.9700 .
C13 H13B 0.9700 .

loop_
_geom_torsion_atom_site_label_1
_geom_torsion_atom_site_label_2
_geom_torsion_atom_site_label_3
_geom_torsion_atom_site_label_4
_geom_torsion
_geom_torsion_site_symmetry_4
O1 N1 C1 C2 178.94(15) .
N1 C1 C2 C3 6.0(3) .
N1 C1 C2 C9 -174.22(17) .
C9 C2 C3 C4 0.4(3) .
C1 C2 C3 C4 -179.80(18) .
C10 N2 C4 C3 -1.7(3) .
C2 C3 C4 N2 1.8(3) .
C10 C5 C6 C7 -0.8(4) .
C5 C6 C7 C8 2.7(4) .
C6 C7 C8 C9 -2.0(4) .
C7 C8 C9 C10 -0.6(3) .
C7 C8 C9 C2 -179.9(2) .
C3 C2 C9 C10 -2.5(3) .
C1 C2 C9 C10 177.73(17) .
C3 C2 C9 C8 176.83(19) .
C1 C2 C9 C8 -3.0(3) .
C4 N2 C10 C5 -179.74(17) .
C4 N2 C10 C9 -0.6(3) .
C6 C5 C10 N2 177.4(2) .
C6 C5 C10 C9 -1.8(3) .
C8 C9 C10 N2 -176.71(18) .
C2 C9 C10 N2 2.7(3) .
C8 C9 C10 C5 2.4(3) .
C2 C9 C10 C5 -178.21(17) .
O2 C11 C12 C13 179.53(18) .
O3 C11 C12 C13 -0.2(3) .
C11 C12 C13 C13 176.12(19) 3_676
